data_7150415
loop_
_publ_author_name
'Sengupta, Anindita'
'Roy, Rituparna S.'
'Sabareesh, Varatharajan'
'Shamala, Narayanaswamy'
'Balaram, Padmanabhan'

_publ_section_title
;
 Aggregation modes in sheets formed by protected beta-amino acids and
 beta-peptides.
;
_journal_issue 6
_journal_name_full 'Organic &amp; biomolecular chemistry'
_journal_page_first 1166
_journal_page_last 1173
_journal_paper_doi 10.1039/b516088j
_journal_volume 4
_journal_year 2006
_chemical_formula_sum 'C10 H20 N2 O3'
_chemical_formula_weight 216.28
_chemical_name_common Boc-betaAla-NHMe
_chemical_name_systematic
;
?
;
_space_group_IT_number 1
_symmetry_cell_setting triclinic
_symmetry_space_group_name_Hall 'P 1'
_symmetry_space_group_name_H-M 'P 1'
_atom_sites_solution_hydrogens geom
_atom_sites_solution_primary direct
_atom_sites_solution_secondary difmap
_audit_creation_method SHELXL-97
_cell_angle_alpha 80.141(5)
_cell_angle_beta 86.042(5)
_cell_angle_gamma 89.932(5)
_cell_formula_units_Z 2
_cell_length_a 5.1040(15)
_cell_length_b 9.469(3)
_cell_length_c 13.780(4)
_cell_measurement_temperature 293(2)
_cell_volume 654.5(3)
_computing_data_collection SMART
_computing_data_reduction SAINT
_computing_structure_refinement 'SHELXL-97 (Sheldrick, 1997)'
_computing_structure_solution 'SHELXS-97 (Sheldrick, 1990)'
_diffrn_ambient_temperature 293(2)
_diffrn_measured_fraction_theta_full 0.916
_diffrn_measured_fraction_theta_max 0.916
_diffrn_measurement_device_type 'BRUKER AXS SMART APEX CCD with Mo source'
_diffrn_measurement_method 'omega scan'
_diffrn_radiation_monochromator graphite
_diffrn_radiation_source 'fine-focus sealed tube'
_diffrn_radiation_type MoK\a
_diffrn_radiation_wavelength 0.71073
_diffrn_reflns_av_R_equivalents 0.0334
_diffrn_reflns_av_sigmaI/netI 0.0344
_diffrn_reflns_limit_h_max 6
_diffrn_reflns_limit_h_min -6
_diffrn_reflns_limit_k_max 12
_diffrn_reflns_limit_k_min -12
_diffrn_reflns_limit_l_max 16
_diffrn_reflns_limit_l_min -17
_diffrn_reflns_number 7006
_diffrn_reflns_theta_full 27.15
_diffrn_reflns_theta_max 27.15
_diffrn_reflns_theta_min 1.50
_exptl_absorpt_coefficient_mu 0.081
_exptl_absorpt_correction_type none
_exptl_crystal_colour colorless
_exptl_crystal_density_diffrn 1.097
_exptl_crystal_density_method 'not measured'
_exptl_crystal_description plate
_exptl_crystal_F_000 236
_exptl_crystal_size_max 0.58
_exptl_crystal_size_mid 0.40
_exptl_crystal_size_min 0.10
_refine_diff_density_max 0.173
_refine_diff_density_min -0.138
_refine_diff_density_rms 0.035
_refine_ls_abs_structure_details 'Flack H D (1983), Acta Cryst. A39, 876-881'
_refine_ls_abs_structure_Flack -10(10)
_refine_ls_extinction_method none
_refine_ls_goodness_of_fit_ref 1.098
_refine_ls_hydrogen_treatment constr
_refine_ls_matrix_type full
_refine_ls_number_parameters 271
_refine_ls_number_reflns 2657
_refine_ls_number_restraints 3
_refine_ls_restrained_S_all 1.097
_refine_ls_R_factor_all 0.0544
_refine_ls_R_factor_gt 0.0494
_refine_ls_shift/su_max 0.017
_refine_ls_shift/su_mean 0.004
_refine_ls_structure_factor_coef Fsqd
_refine_ls_weighting_details 'calc w=1/[\s^2^(Fo^2^)+(0.0829P)^2^+0.0331P] where P=(Fo^2^+2Fc^2^)/3'
_refine_ls_weighting_scheme calc
_refine_ls_wR_factor_gt 0.1359
_refine_ls_wR_factor_ref 0.1403
_reflns_number_gt 2377
_reflns_number_total 2657
_reflns_threshold_expression >2sigma(I)
_cod_data_source_file b516088j.txt
_cod_data_source_block banh
_cod_depositor_comments
;
The following automatic conversions were performed:
'_symmetry_cell_setting' value 'Triclinic' changed to 'triclinic'
according to '/home/saulius/struct/CIF-dictionaries/cif_core.dic'
dictionary named 'cif_core.dic' version 2.4.1 from
2010-06-29.

'_exptl_absorpt_correction_type' value 'None' changed to
'none' according to '/home/saulius/struct/CIF-dictionaries/cif_core.dic'
dictionary named 'cif_core.dic' version 2.4.1 from 2010-06-29.

Automatic conversion script
Id: cif_fix_enum 1527 2010-12-29 10:47:43Z saulius 
;
_cod_original_sg_symbol_H-M P1
_cod_database_code 7150415

loop_
_symmetry_equiv_pos_as_xyz
'x, y, z'

loop_
_atom_site_label
_atom_site_type_symbol
_atom_site_fract_x
_atom_site_fract_y
_atom_site_fract_z
_atom_site_U_iso_or_equiv
_atom_site_adp_type
_atom_site_occupancy
_atom_site_symmetry_multiplicity
_atom_site_calc_flag
_atom_site_refinement_flags
_atom_site_disorder_assembly
_atom_site_disorder_group
C1 C 0.6570(8) 1.2236(7) 0.7218(5) 0.122(2) Uani 1 1 d . . .
H1A H 0.7669 1.2859 0.6734 0.183 Uiso 1 1 calc R . .
H1B H 0.7646 1.1629 0.7655 0.183 Uiso 1 1 calc R . .
H1C H 0.5462 1.2800 0.7590 0.183 Uiso 1 1 calc R . .
C2 C 0.3327(8) 1.2246(4) 0.5941(3) 0.0849(11) Uani 1 1 d . . .
H2A H 0.2260 1.1646 0.5629 0.127 Uiso 1 1 calc R . .
H2B H 0.4515 1.2803 0.5453 0.127 Uiso 1 1 calc R . .
H2C H 0.2222 1.2876 0.6260 0.127 Uiso 1 1 calc R . .
C3 C 0.3115(8) 1.0335(5) 0.7454(3) 0.0828(11) Uani 1 1 d . . .
H3A H 0.2069 0.9754 0.7120 0.124 Uiso 1 1 calc R . .
H3B H 0.1985 1.0899 0.7819 0.124 Uiso 1 1 calc R . .
H3C H 0.4172 0.9729 0.7900 0.124 Uiso 1 1 calc R . .
C4 C 0.4881(6) 1.1319(4) 0.6703(3) 0.0653(8) Uani 1 1 d . . .
O1 O 0.6845(4) 1.0475(3) 0.6212(2) 0.0712(6) Uani 1 1 d . . .
C5 C 0.6103(5) 0.9566(3) 0.5627(3) 0.0596(7) Uani 1 1 d . . .
O2 O 0.3837(4) 0.9272(3) 0.5510(2) 0.0896(9) Uani 1 1 d . . .
N1 N 0.8212(5) 0.9017(4) 0.5201(3) 0.0765(9) Uani 1 1 d . . .
H1 H 0.9745 0.9262 0.5340 0.092 Uiso 1 1 calc R . .
C6 C 0.8020(6) 0.8018(4) 0.4508(3) 0.0640(8) Uani 1 1 d . . .
H6 H 0.6184 0.7959 0.4350 0.077 Uiso 1 1 calc R . .
C7 C 0.9713(11) 0.8559(5) 0.3548(3) 0.0940(13) Uani 1 1 d . . .
H7A H 0.9123 0.9488 0.3255 0.141 Uiso 1 1 calc R . .
H7B H 0.9556 0.7903 0.3095 0.141 Uiso 1 1 calc R . .
H7C H 1.1517 0.8624 0.3694 0.141 Uiso 1 1 calc R . .
C8 C 0.8894(7) 0.6537(4) 0.4977(2) 0.0654(8) Uani 1 1 d . . .
H8A H 0.8049 0.6293 0.5637 0.078 Uiso 1 1 calc R . .
H8B H 1.0776 0.6553 0.5034 0.078 Uiso 1 1 calc R . .
C9 C 0.8225(6) 0.5392(3) 0.4379(2) 0.0554(7) Uani 1 1 d . . .
O3 O 0.5933(4) 0.5184(3) 0.4194(2) 0.0746(6) Uani 1 1 d . . .
N2 N 1.0230(6) 0.4640(3) 0.4076(2) 0.0699(7) Uani 1 1 d . . .
H2 H 1.1792 0.4833 0.4216 0.084 Uiso 1 1 calc R . .
C10 C 0.9840(11) 0.3503(5) 0.3515(4) 0.0974(13) Uani 1 1 d . . .
H10A H 1.1499 0.3078 0.3371 0.146 Uiso 1 1 calc R . .
H10B H 0.9085 0.3892 0.2908 0.146 Uiso 1 1 calc R . .
H10C H 0.8678 0.2786 0.3893 0.146 Uiso 1 1 calc R . .
C11 C 1.1046(7) 0.6412(5) -0.0649(3) 0.0811(10) Uani 1 1 d . . .
H11A H 1.2122 0.5661 -0.0334 0.122 Uiso 1 1 calc R . .
H11B H 0.9866 0.6734 -0.0161 0.122 Uiso 1 1 calc R . .
H11C H 1.2144 0.7198 -0.0976 0.122 Uiso 1 1 calc R . .
C12 C 0.7765(8) 0.7026(5) -0.1914(5) 0.121(2) Uani 1 1 d . . .
H12A H 0.6674 0.7409 -0.1427 0.181 Uiso 1 1 calc R . .
H12B H 0.6678 0.6637 -0.2347 0.181 Uiso 1 1 calc R . .
H12C H 0.8863 0.7776 -0.2290 0.181 Uiso 1 1 calc R . .
C13 C 1.1219(9) 0.5223(5) -0.2152(3) 0.0847(11) Uani 1 1 d . . .
H13A H 1.2273 0.4479 -0.1816 0.127 Uiso 1 1 calc R . .
H13B H 1.2342 0.5964 -0.2526 0.127 Uiso 1 1 calc R . .
H13C H 1.0148 0.4832 -0.2589 0.127 Uiso 1 1 calc R . .
C14 C 0.9476(6) 0.5847(4) -0.1401(3) 0.0644(8) Uani 1 1 d . . .
O4 O 0.7515(4) 0.4769(2) -0.0900(2) 0.0727(7) Uani 1 1 d . . .
C15 C 0.8253(6) 0.3578(3) -0.0308(3) 0.0629(8) Uani 1 1 d . . .
O5 O 1.0513(4) 0.3219(3) -0.0187(3) 0.0933(9) Uani 1 1 d . . .
N3 N 0.6161(5) 0.2823(3) 0.0134(3) 0.0776(9) Uani 1 1 d . . .
H3 H 0.4628 0.3161 0.0016 0.093 Uiso 1 1 calc R . .
C16 C 0.6325(6) 0.1457(3) 0.0805(3) 0.0636(8) Uani 1 1 d . . .
H16 H 0.8170 0.1287 0.0938 0.076 Uiso 1 1 calc R . .
C17 C 0.4767(11) 0.1526(5) 0.1780(3) 0.0952(13) Uani 1 1 d . . .
H17A H 0.5442 0.2293 0.2068 0.143 Uiso 1 1 calc R . .
H17B H 0.4926 0.0635 0.2223 0.143 Uiso 1 1 calc R . .
H17C H 0.2951 0.1695 0.1663 0.143 Uiso 1 1 calc R . .
C18 C 0.5357(7) 0.0244(4) 0.0327(2) 0.0654(8) Uani 1 1 d . . .
H18A H 0.6151 0.0340 -0.0341 0.078 Uiso 1 1 calc R . .
H18B H 0.3469 0.0313 0.0291 0.078 Uiso 1 1 calc R . .
C19 C 0.6017(6) -0.1216(3) 0.0900(2) 0.0544(7) Uani 1 1 d . . .
O6 O 0.8306(4) -0.1530(3) 0.10664(19) 0.0718(6) Uani 1 1 d . . .
N4 N 0.4021(5) -0.2119(3) 0.1200(2) 0.0660(7) Uani 1 1 d . . .
H4 H 0.2458 -0.1838 0.1075 0.079 Uiso 1 1 calc R . .
C20 C 0.4368(9) -0.3555(5) 0.1729(4) 0.0892(11) Uani 1 1 d . . .
H20A H 0.2689 -0.4026 0.1878 0.134 Uiso 1 1 calc R . .
H20B H 0.5176 -0.3510 0.2332 0.134 Uiso 1 1 calc R . .
H20C H 0.5470 -0.4082 0.1328 0.134 Uiso 1 1 calc R . .

loop_
_atom_site_aniso_label
_atom_site_aniso_U_11
_atom_site_aniso_U_22
_atom_site_aniso_U_33
_atom_site_aniso_U_23
_atom_site_aniso_U_13
_atom_site_aniso_U_12
C1 0.046(2) 0.147(4) 0.205(6) -0.123(5) -0.007(3) 0.007(2)
C2 0.066(2) 0.067(2) 0.112(3) 0.002(2) 0.012(2) 0.0079(17)
C3 0.069(2) 0.082(2) 0.091(3) 0.0018(19) -0.0012(19) 0.0143(19)
C4 0.0344(14) 0.0650(18) 0.102(2) -0.0320(17) -0.0013(14) 0.0048(13)
O1 0.0283(9) 0.0803(14) 0.1175(18) -0.0506(13) -0.0092(10) 0.0034(9)
C5 0.0317(13) 0.0614(16) 0.092(2) -0.0270(15) -0.0126(13) 0.0021(11)
O2 0.0315(11) 0.115(2) 0.140(2) -0.0667(18) -0.0159(12) -0.0013(12)
N1 0.0321(12) 0.095(2) 0.119(2) -0.0593(18) -0.0183(13) 0.0040(12)
C6 0.0406(15) 0.0738(19) 0.086(2) -0.0301(16) -0.0200(14) 0.0037(13)
C7 0.122(4) 0.090(3) 0.070(2) -0.0100(19) -0.020(2) -0.011(3)
C8 0.063(2) 0.076(2) 0.0599(17) -0.0168(14) -0.0130(14) -0.0037(16)
C9 0.0493(16) 0.0591(16) 0.0563(15) -0.0041(12) -0.0087(12) -0.0045(12)
O3 0.0464(12) 0.0827(16) 0.0981(17) -0.0218(13) -0.0125(11) -0.0097(10)
N2 0.0501(15) 0.0748(18) 0.0891(18) -0.0233(14) -0.0119(13) -0.0024(13)
C10 0.093(3) 0.090(3) 0.119(3) -0.046(3) -0.004(3) 0.003(2)
C11 0.063(2) 0.080(2) 0.106(3) -0.039(2) 0.0107(19) -0.0103(17)
C12 0.051(2) 0.086(3) 0.199(6) 0.050(3) -0.012(3) -0.0098(19)
C13 0.073(2) 0.097(3) 0.090(3) -0.034(2) -0.0011(19) -0.016(2)
C14 0.0331(14) 0.0593(17) 0.100(2) -0.0109(15) -0.0046(14) -0.0034(12)
O4 0.0291(9) 0.0596(12) 0.1227(19) 0.0046(12) -0.0091(11) -0.0008(8)
C15 0.0358(14) 0.0557(16) 0.097(2) -0.0090(15) -0.0141(14) 0.0041(12)
O5 0.0300(11) 0.0861(17) 0.152(3) 0.0149(16) -0.0156(13) 0.0059(10)
N3 0.0288(12) 0.0649(16) 0.130(2) 0.0116(15) -0.0157(13) 0.0040(11)
C16 0.0398(15) 0.0639(18) 0.086(2) -0.0047(15) -0.0177(14) 0.0029(13)
C17 0.118(4) 0.088(3) 0.084(3) -0.024(2) -0.015(2) 0.017(3)
C18 0.066(2) 0.0688(19) 0.0619(18) -0.0094(14) -0.0159(15) 0.0107(15)
C19 0.0528(16) 0.0609(16) 0.0515(15) -0.0129(12) -0.0095(12) 0.0083(13)
O6 0.0469(12) 0.0761(14) 0.0928(16) -0.0130(12) -0.0127(11) 0.0135(10)
N4 0.0503(14) 0.0727(16) 0.0746(16) -0.0078(13) -0.0126(12) 0.0031(12)
C20 0.086(3) 0.079(2) 0.096(3) 0.008(2) -0.013(2) -0.009(2)

loop_
_atom_type_symbol
_atom_type_description
_atom_type_scat_dispersion_real
_atom_type_scat_dispersion_imag
_atom_type_scat_source
C C 0.0033 0.0000 'International Tables Vol C Tables 4.2.6.8 and 6.1.1.4'
H H 0.0000 0.0000 'International Tables Vol C Tables 4.2.6.8 and 6.1.1.4'
N N 0.0061 0.0000 'International Tables Vol C Tables 4.2.6.8 and 6.1.1.4'
O O 0.0106 0.0000 'International Tables Vol C Tables 4.2.6.8 and 6.1.1.4'

loop_
_geom_angle_atom_site_label_1
_geom_angle_atom_site_label_2
_geom_angle_atom_site_label_3
_geom_angle
_geom_angle_site_symmetry_1
_geom_angle_site_symmetry_3
_geom_angle_publ_flag
O1 C4 C1 102.8(2) . . ?
O1 C4 C2 110.3(3) . . ?
C1 C4 C2 110.8(4) . . ?
O1 C4 C3 110.3(3) . . ?
C1 C4 C3 110.2(4) . . ?
C2 C4 C3 111.9(3) . . ?
C5 O1 C4 120.9(2) . . ?
O2 C5 N1 124.7(3) . . ?
O2 C5 O1 125.0(3) . . ?
N1 C5 O1 110.3(2) . . ?
C5 N1 C6 122.8(2) . . ?
N1 C6 C8 109.9(3) . . ?
N1 C6 C7 110.2(3) . . ?
C8 C6 C7 110.4(3) . . ?
C6 C8 C9 112.2(2) . . ?
O3 C9 N2 122.7(3) . . ?
O3 C9 C8 121.0(3) . . ?
N2 C9 C8 116.2(3) . . ?
C9 N2 C10 121.4(3) . . ?
O4 C14 C13 110.3(3) . . ?
O4 C14 C11 110.5(3) . . ?
C13 C14 C11 112.2(3) . . ?
O4 C14 C12 102.6(2) . . ?
C13 C14 C12 110.6(4) . . ?
C11 C14 C12 110.3(4) . . ?
C15 O4 C14 121.0(2) . . ?
O5 C15 N3 123.9(3) . . ?
O5 C15 O4 125.2(3) . . ?
N3 C15 O4 110.9(2) . . ?
C15 N3 C16 123.8(2) . . ?
N3 C16 C18 110.2(3) . . ?
N3 C16 C17 110.0(3) . . ?
C18 C16 C17 111.5(3) . . ?
C16 C18 C19 112.0(2) . . ?
O6 C19 N4 122.5(3) . . ?
O6 C19 C18 120.8(3) . . ?
N4 C19 C18 116.8(3) . . ?
C19 N4 C20 122.7(3) . . ?

loop_
_geom_bond_atom_site_label_1
_geom_bond_atom_site_label_2
_geom_bond_distance
_geom_bond_site_symmetry_2
_geom_bond_publ_flag
C1 C4 1.516(5) . ?
C2 C4 1.516(6) . ?
C3 C4 1.515(5) . ?
C4 O1 1.480(4) . ?
O1 C5 1.346(4) . ?
C5 O2 1.218(3) . ?
C5 N1 1.338(4) . ?
N1 C6 1.462(4) . ?
C6 C8 1.520(5) . ?
C6 C7 1.540(6) . ?
C8 C9 1.522(4) . ?
C9 O3 1.237(4) . ?
C9 N2 1.330(4) . ?
N2 C10 1.451(5) . ?
C11 C14 1.519(5) . ?
C12 C14 1.523(6) . ?
C13 C14 1.513(5) . ?
C14 O4 1.479(4) . ?
O4 C15 1.344(4) . ?
C15 O5 1.217(4) . ?
C15 N3 1.336(4) . ?
N3 C16 1.461(4) . ?
C16 C18 1.517(5) . ?
C16 C17 1.525(6) . ?
C18 C19 1.519(4) . ?
C19 O6 1.233(4) . ?
C19 N4 1.328(4) . ?
N4 C20 1.445(5) . ?

loop_
_geom_torsion_atom_site_label_1
_geom_torsion_atom_site_label_2
_geom_torsion_atom_site_label_3
_geom_torsion_atom_site_label_4
_geom_torsion
_geom_torsion_site_symmetry_1
_geom_torsion_site_symmetry_2
_geom_torsion_site_symmetry_3
_geom_torsion_site_symmetry_4
_geom_torsion_publ_flag
C1 C4 O1 C5 -176.7(4) . . . . ?
C2 C4 O1 C5 -58.4(4) . . . . ?
C3 C4 O1 C5 65.8(4) . . . . ?
C4 O1 C5 O2 -5.9(5) . . . . ?
C4 O1 C5 N1 174.8(3) . . . . ?
O2 C5 N1 C6 2.1(6) . . . . ?
O1 C5 N1 C6 -178.6(3) . . . . ?
C5 N1 C6 C8 -110.6(4) . . . . ?
C5 N1 C6 C7 127.5(4) . . . . ?
N1 C6 C8 C9 168.5(3) . . . . ?
C7 C6 C8 C9 -69.8(4) . . . . ?
C6 C8 C9 O3 -57.8(4) . . . . ?
C6 C8 C9 N2 122.4(3) . . . . ?
O3 C9 N2 C10 -0.9(5) . . . . ?
C8 C9 N2 C10 178.9(4) . . . . ?
C13 C14 O4 C15 66.2(4) . . . . ?
C11 C14 O4 C15 -58.4(4) . . . . ?
C12 C14 O4 C15 -175.9(4) . . . . ?
C14 O4 C15 O5 -5.9(6) . . . . ?
C14 O4 C15 N3 174.4(3) . . . . ?
O5 C15 N3 C16 -1.1(6) . . . . ?
O4 C15 N3 C16 178.5(3) . . . . ?
C15 N3 C16 C18 -110.3(4) . . . . ?
C15 N3 C16 C17 126.4(4) . . . . ?
N3 C16 C18 C19 168.0(3) . . . . ?
C17 C16 C18 C19 -69.5(4) . . . . ?
C16 C18 C19 O6 -56.7(4) . . . . ?
C16 C18 C19 N4 123.6(3) . . . . ?
O6 C19 N4 C20 -1.4(5) . . . . ?
C18 C19 N4 C20 178.4(3) . . . . ?

loop_
_cod_related_entry_id
_cod_related_entry_database
_cod_related_entry_code
1 ChemSpider 19260050
